data_4321933
loop_
_publ_author_name
'Katerina Dimitrou'
'Angelica D. Brown'
'Kirsten Folting'
'George Christou'

_publ_section_title
;
 [Co4O4]4+ Cubane Core as a Br\/onsted Base: Preparation and Properties of
 [Co4O3(OH)(O2CR)2(bpy)2]3+ and [Co4O2(OH)2(O2CR)2(bpy)2]4+ Salts
;
_journal_name_full 'Inorganic Chemistry'
_journal_page_first 1834
_journal_page_last 1841
_journal_paper_doi 10.1021/ic981237n
_journal_volume 38
_journal_year 1999
_chemical_formula_sum 'C63 H53 Ce Co4 N15 O27'
_chemical_formula_weight 1828.05
_space_group_IT_number 61
_symmetry_cell_setting orthorhombic
_symmetry_space_group_name_Hall '-P 2ac 2ab'
_symmetry_space_group_name_H-M 'P b c a'
_audit_creation_method 'minor manual editing of SDT2CIF v. 1.1 BETA  output'
_cell_angle_alpha 90
_cell_angle_beta 90
_cell_angle_gamma 90
_cell_formula_units_Z 8
_cell_length_a 22.603(4)
_cell_length_b 34.759(6)
_cell_length_c 18.167(3)
_cell_measurement_reflns_used 156
_cell_measurement_theta_max 14.68
_cell_measurement_theta_min 8.98
_cell_volume 14273(4)
_computing_cell_refinement 'XTEL, local package'
_computing_data_collection 'NPS, local program'
_computing_data_reduction 'XTEL, local package'
_computing_molecular_graphics 'XTEL, local package'
_computing_publication_material 'XTEL, local package'
_computing_structure_refinement 'XTEL, local package'
_computing_structure_solution MULTAN78
_diffrn_measured_fraction_theta_full 0
_diffrn_measurement_device_type 'refurbished Picker diffractometer'
_diffrn_measurement_method '\q/2\q scans'
_diffrn_radiation_type 'Mo K\a'
_diffrn_radiation_wavelength 0.71069
_diffrn_reflns_av_R_equivalents 0.041
_diffrn_reflns_number 10591
_diffrn_reflns_theta_full 0
_diffrn_standards_decay_% -0.3
_diffrn_standards_interval_count 400
_diffrn_standards_number 4
_exptl_absorpt_coefficient_mu 1.6292
_exptl_absorpt_correction_type none
_exptl_absorpt_process_details none
_exptl_crystal_density_diffrn 1.701
_exptl_crystal_density_method 'not measured'
_exptl_crystal_F_000 7344
_refine_ls_abs_structure_details none
_refine_ls_extinction_coef -0.3766E-7
_refine_ls_extinction_expression
;
    
Larson, A. C. (1967).  Acta Cryst. 23, p. 664.  Eq. (3)
    
;
_refine_ls_extinction_method Zachariasen
_refine_ls_goodness_of_fit_ref 2.0077
_refine_ls_matrix_type full
_refine_ls_R_factor_gt 0.0863
_refine_ls_shift/su_max 0.59
_refine_ls_structure_factor_coef F
_refine_ls_weighting_details w^-1^=\s^2^(F)+(.05F)^2^
_refine_ls_weighting_scheme calc
_refine_ls_wR_factor_ref 0.0878
_reflns_number_gt 4785
_reflns_number_total 9350
_reflns_threshold_expression F^2^>2.33\s(F^2^)
_cod_data_source_file ic981237n_2.cif
_cod_data_source_block MSC93035_[Co4O3(OH)(O2CC6H4Me)2(C10H8N2)4][Ce(NO3)6].PhCN.H2O
_cod_original_formula_sum 'C63 H53 Ce1 Co4 N15 O27'
_cod_database_code 4321933

loop_
_symmetry_equiv_pos_as_xyz
x,y,z
1/2-x,1/2+y,z
x,1/2-y,1/2+z
1/2-x,-y,1/2+z
1/2+x,y,1/2-z
-x,1/2+y,1/2-z
1/2+x,1/2-y,-z
-x,-y,-z

loop_
_atom_site_label
_atom_site_type_symbol
_atom_site_fract_x
_atom_site_fract_y
_atom_site_fract_z
_atom_site_U_iso_or_equiv
_atom_site_adp_type
_atom_site_occupancy
_atom_site_disorder_group
_atom_site_disorder_assembly
CO1 CO 0.74694(10) 0.14410(10) 0.56993(10) 0.0279(12) Uani 1 0 .
CO2 CO 0.69796(10) 0.11135(10) 0.7015(2) 0.0269(12) Uani 1 0 .
CO3 CO 0.82224(10) 0.12648(10) 0.6784(2) 0.0312(12) Uani 1 0 .
CO4 CO 0.73244(10) 0.18602(10) 0.70314(10) 0.0240(12) Uani 1 0 .
O5 O 0.7587(5) 0.1014(4) 0.6332(7) 0.031(5) Uani 1 0 .
O6 O 0.6880(6) 0.1542(4) 0.6414(7) 0.034(5) Uani 1 0 .
O7 O 0.7928(5) 0.1721(4) 0.6370(7) 0.030(5) Uani 1 0 .
O8 O 0.7614(5) 0.1396(4) 0.7488(7) 0.026(4) Uani 1 0 .
N9 N 0.7339(7) 0.1879(6) 0.5094(9) 0.039(8) Uani 1 0 .
C10 C 0.7608(10) 0.2236(7) 0.5155(13) 0.045(10) Uani 1 0 .
C11 C 0.7455(11) 0.2531(7) 0.4715(13) 0.054(11) Uani 1 0 .
C12 C 0.7035(9) 0.2504(6) 0.4199(13) 0.039(9) Uani 1 0 .
C13 C 0.6757(11) 0.2158(7) 0.4098(12) 0.047(10) Uani 1 0 .
C14 C 0.6963(11) 0.1845(7) 0.4575(13) 0.051(11) Uani 1 0 .
C15 C 0.6736(10) 0.1436(8) 0.4478(11) 0.060(12) Uani 1 0 .
C16 C 0.6399(11) 0.1290(8) 0.3930(13) 0.059(11) Uani 1 0 .
C17 C 0.6332(11) 0.0898(8) 0.3869(15) 0.060(12) Uani 1 0 .
C18 C 0.6610(13) 0.0662(8) 0.4276(15) 0.068(13) Uani 1 0 .
C19 C 0.6943(10) 0.0819(7) 0.4888(12) 0.042(10) Uani 1 0 .
N20 N 0.6990(7) 0.1188(4) 0.4970(10) 0.033(8) Uani 1 0 .
N21 N 0.6397(7) 0.0823(5) 0.6504(10) 0.035(8) Uani 1 0 .
C22 C 0.5999(9) 0.0963(5) 0.6036(13) 0.034(9) Uani 1 0 .
C23 C 0.5603(10) 0.0744(7) 0.5663(13) 0.046(10) Uani 1 0 .
C24 C 0.5605(10) 0.0371(8) 0.5741(15) 0.059(12) Uani 1 0 .
C25 C 0.5995(11) 0.0220(7) 0.6249(15) 0.062(12) Uani 1 0 .
C26 C 0.6386(10) 0.0454(7) 0.6645(12) 0.042(10) Uani 1 0 .
C27 C 0.6806(11) 0.0343(6) 0.7245(13) 0.050(11) Uani 1 0 .
C28 C 0.6869(12) 0.9969(7) 0.7546(15) 0.061(12) Uani 1 0 .
C29 C 0.7197(13) 0.9896(8) 0.8133(14) 0.066(13) Uani 1 0 .
C30 C 0.7447(11) 0.0216(8) 0.8471(13) 0.059(12) Uani 1 0 .
C31 C 0.7381(10) 0.0576(7) 0.8176(12) 0.048(10) Uani 1 0 .
N32 N 0.7071(7) 0.0638(4) 0.7563(10) 0.031(7) Uani 1 0 .
N33 N 0.8552(8) 0.0797(5) 0.7230(9) 0.037(8) Uani 1 0 .
C34 C 0.8372(10) 0.0434(7) 0.7080(14) 0.052(11) Uani 1 0 .
C35 C 0.8658(13) 0.0136(7) 0.7418(16) 0.071(13) Uani 1 0 .
C36 C 0.9122(14) 0.0221(11) 0.7868(16) 0.093(17) Uani 1 0 .
C37 C 0.9305(13) 0.0581(10) 0.8005(19) 0.094(17) Uani 1 0 .
C38 C 0.9030(10) 0.0862(8) 0.7664(12) 0.055(12) Uani 1 0 .
C39 C 0.9225(10) 0.1261(7) 0.7698(11) 0.040(10) Uani 1 0 .
C40 C 0.9706(11) 0.1367(10) 0.8050(14) 0.073(14) Uani 1 0 .
C41 C 0.9889(11) 0.1723(12) 0.7979(15) 0.095(18) Uani 1 0 .
C42 C 0.9593(10) 0.2001(8) 0.7506(15) 0.061(12) Uani 1 0 .
C43 C 0.9077(10) 0.1851(7) 0.7146(12) 0.044(10) Uani 1 0 .
N44 N 0.8895(8) 0.1484(5) 0.7259(9) 0.042(8) Uani 1 0 .
N45 N 0.6998(7) 0.2316(5) 0.6588(9) 0.031(7) Uani 1 0 .
C46 C 0.6536(9) 0.2321(6) 0.6143(12) 0.036(9) Uani 1 0 .
C47 C 0.6306(11) 0.2655(7) 0.5830(14) 0.056(11) Uani 1 0 .
C48 C 0.6624(13) 0.2988(7) 0.6072(16) 0.066(12) Uani 1 0 .
C49 C 0.7099(11) 0.2992(8) 0.6536(15) 0.061(12) Uani 1 0 .
C50 C 0.7267(10) 0.2644(6) 0.6816(12) 0.041(9) Uani 1 0 .
C51 C 0.7688(9) 0.2607(6) 0.7398(12) 0.035(8) Uani 1 0 .
C52 C 0.7965(11) 0.2918(6) 0.7736(14) 0.050(10) Uani 1 0 .
C53 C 0.8363(11) 0.2829(8) 0.8284(13) 0.056(11) Uani 1 0 .
C54 C 0.8479(10) 0.2454(8) 0.8501(13) 0.053(11) Uani 1 0 .
C55 C 0.8154(10) 0.2174(6) 0.8145(12) 0.040(9) Uani 1 0 .
N56 N 0.7785(7) 0.2239(5) 0.7592(10) 0.038(8) Uani 1 0 .
O57 O 0.8125(6) 0.1300(4) 0.5066(7) 0.034(5) Uani 1 0 .
C58 C 0.8586(9) 0.1143(6) 0.5311(12) 0.033(8) Uani 1 0 .
O59 O 0.8738(6) 0.1139(4) 0.6001(8) 0.045(6) Uani 1 0 .
C60 C 0.9003(11) 0.0971(8) 0.4806(14) 0.062(12) Uani 1 0 .
C61 C 0.8931(13) 0.0985(8) 0.4081(17) 0.074(13) Uani 1 0 .
C62 C 0.9273(17) 0.0761(12) 0.358(2) 0.13(2) Uani 1 0 .
C63 C 0.971(2) 0.0568(13) 0.3864(17) 0.19(4) Uani 1 0 .
C64 C 0.984(2) 0.0584(15) 0.461(2) 0.18(3) Uani 1 0 .
C65 C 0.9429(15) 0.0731(13) 0.510(2) 0.15(2) Uani 1 0 .
C66 C 1.029(4) 0.045(2) 0.336(2) 0.77(7) Uani 1 0 .
O67 O 0.6392(5) 0.1287(4) 0.7719(7) 0.031(5) Uani 1 0 .
C68 C 0.6349(9) 0.1627(6) 0.7942(11) 0.029(8) Uani 1 0 .
O69 O 0.6680(6) 0.1913(4) 0.7752(7) 0.029(5) Uani 1 0 .
C70 C 0.5908(9) 0.1739(6) 0.8475(11) 0.028(8) Uani 1 0 .
C71 C 0.5733(10) 0.2116(7) 0.8601(14) 0.054(11) Uani 1 0 .
C72 C 0.5284(11) 0.2225(7) 0.9089(14) 0.055(11) Uani 1 0 .
C73 C 0.4992(13) 0.1956(10) 0.9502(16) 0.085(15) Uani 1 0 .
C74 C 0.5164(17) 0.1569(11) 0.938(2) 0.13(2) Uani 1 0 .
C75 C 0.5596(14) 0.1489(10) 0.8860(19) 0.102(16) Uani 1 0 .
C76 C 0.4513(16) 0.2104(13) 1.002(2) 0.15(2) Uani 1 0 .
CE77 CE 0.88703(10) 0.12915(4) 1.05534(10) 0.0446(6) Uani 1 0 .
O78 O 0.9127(13) 0.0675(8) 1.1286(16) 0.041(9) Uiso 0.5 0 .
N79 N 0.9680(11) 0.0763(7) 1.1369(14) 0.071(8) Uiso 1 0 .
O80 O 0.950(2) 0.1137(16) 1.157(3) 0.15(2) Uiso 0.5 0 .
O81 O 1.0037(11) 0.0564(7) 1.1697(14) 0.122(9) Uiso 1 0 .
O82 O 0.7958(15) 0.1121(11) 1.147(2) 0.058(11) Uiso 0.5 0 .
N83 N 0.8236(14) 0.1126(10) 1.2031(19) 0.111(11) Uiso 1 0 .
O84 O 0.8756(15) 0.1338(10) 1.2053(17) 0.060(10) Uiso 0.5 0 .
O85 O 0.7937(10) 0.1050(6) 1.2596(13) 0.106(8) Uiso 1 0 .
O86 O 0.7794(8) 0.1430(5) 1.0066(11) 0.079(6) Uiso 1 0 .
N87 N 0.7870(9) 0.1423(6) 0.9408(12) 0.056(6) Uiso 1 0 .
O88 O 0.8381(8) 0.1360(5) 0.9174(9) 0.063(5) Uiso 1 0 .
O89 O 0.7437(8) 0.1462(5) 0.8965(9) 0.063(5) Uiso 1 0 .
O90 O 0.9282(11) 0.1888(7) 1.1244(14) 0.126(10) Uiso 1 0 .
N91 N 0.8652(15) 0.2010(10) 1.1158(17) 0.117(13) Uiso 1 0 .
O92 O 0.8459(16) 0.2001(10) 1.068(2) 0.189(16) Uiso 1 0 .
O93 O 0.8869(14) 0.2374(10) 1.1374(19) 0.190(14) Uiso 1 0 .
O94 O 0.9855(11) 0.1540(7) 0.9839(13) 0.101(9) Uiso 1 0 .
N95 N 0.9510(16) 0.1804(11) 0.9668(18) 0.130(13) Uiso 1 0 .
O96 O 0.898(2) 0.1986(14) 0.981(3) 0.121(18) Uiso 0.5 0 .
O97 O 0.999(2) 0.2108(13) 0.944(3) 0.112(16) Uiso 0.5 0 .
O98 O 0.8388(10) 0.0669(6) 1.0039(12) 0.097(8) Uiso 1 0 .
N99 N 0.8794(15) 0.0554(9) 0.9739(17) 0.114(11) Uiso 1 0 .
O100 O 0.9261(11) 0.0785(7) 0.9643(13) 0.111(9) Uiso 1 0 .
O101 O 0.8888(13) 0.0230(8) 0.9460(16) 0.149(11) Uiso 1 0 .
C102 C 0.881(3) -0.0401(18) 0.435(4) 0.090(19) Uiso 0.5 0 .
C103 C 0.863(3) 0.0004(17) 0.475(3) 0.073(18) Uiso 0.5 0 .
C104 C 0.823(2) 0.0029(14) 0.522(3) 0.047(14) Uiso 0.5 0 .
C105 C 0.791(2) 0.9761(16) 0.547(3) 0.066(16) Uiso 0.5 0 .
C106 C 0.806(3) 0.937(2) 0.531(4) 0.09(2) Uiso 0.5 0 .
C107 C 0.838(4) -0.064(2) 0.485(5) 0.13(3) Uiso 0.5 0 .
C108 C 0.917(2) 0.9568(13) 0.377(3) 0.041(13) Uiso 0.5 0 .
N109 N 0.950(2) 0.9539(14) 0.331(3) 0.084(16) Uiso 0.5 0 .
O110 O 1.0464(10) 0.1960(7) 1.1999(13) 0.054(8) Uiso 0.666667 0 .
O111 O 0.9555(18) 0.0686(11) 1.083(2) 0.079(13) Uiso 0.5 0 .
O112 O 0.9873(12) 0.1052(8) 1.1106(15) 0.032(8) Uiso 0.5 0 .
O113 O 0.832(2) 0.0782(15) 1.144(3) 0.120(16) Uiso 0.5 0 .
O114 O 0.815(2) 0.1347(15) 1.162(3) 0.127(19) Uiso 0.5 0 .
O115 O 0.999(3) 0.1401(19) 1.024(4) 0.18(2) Uiso 0.5 0 .
O116 O 1.0429(17) 0.1820(11) 0.973(2) 0.078(13) Uiso 0.5 0 .
H1 H 0.792 0.2261 0.5524 0.0566 Uiso 1 0 .
H2 H 0.7666 0.2775 0.4793 0.062 Uiso 1 0 .
H3 H 0.6934 0.2725 0.3908 0.049 Uiso 1 0 .
H4 H 0.6462 0.2123 0.3717 0.0572 Uiso 1 0 .
H5 H 0.6209 0.1471 0.3598 0.0712 Uiso 1 0 .
H6 H 0.6037 0.0804 0.3511 0.074 Uiso 1 0 .
H7 H 0.6619 0.0385 0.4163 0.0742 Uiso 1 0 .
H8 H 0.7125 0.0635 0.525 0.0566 Uiso 1 0 .
H9 H 0.6006 0.1238 0.5945 0.0424 Uiso 1 0 .
H10 H 0.5301 0.0866 0.534 0.0593 Uiso 1 0 .
H11 H 0.5352 0.019 0.5457 0.0629 Uiso 1 0 .
H12 H 0.6014 0.9937 0.6349 0.07 Uiso 1 0 .
H13 H 0.6676 -0.0252 0.7308 0.0734 Uiso 1 0 .
H14 H 0.7236 -0.0363 0.8329 0.0749 Uiso 1 0 .
H15 H 0.7687 0.017 0.8889 0.0628 Uiso 1 0 .
H16 H 0.7575 0.0799 0.8418 0.0607 Uiso 1 0 .
H17 H 0.8029 0.0399 0.6732 0.0651 Uiso 1 0 .
H18 H 0.8484 0.9865 0.7308 0.0784 Uiso 1 0 .
H19 H 0.9312 -0.0017 0.8045 0.0929 Uiso 1 0 .
H20 H 0.9616 0.0574 0.8375 0.0914 Uiso 1 0 .
H21 H 0.9939 0.1216 0.8375 0.07 Uiso 1 0 .
H22 H 1.0239 0.1806 0.8236 0.0994 Uiso 1 0 .
H23 H 0.9733 0.2277 0.7441 0.0706 Uiso 1 0 .
H24 H 0.8836 0.2003 0.68 0.0615 Uiso 1 0 .
H25 H 0.6349 0.2075 0.6016 0.0435 Uiso 1 0 .
H26 H 0.5979 0.266 0.5491 0.0579 Uiso 1 0 .
H27 H 0.6469 0.3223 0.5862 0.0691 Uiso 1 0 .
H28 H 0.7269 0.3244 0.6664 0.0743 Uiso 1 0 .
H29 H 0.7898 0.3186 0.7582 0.0601 Uiso 1 0 .
H30 H 0.8565 0.3038 0.8532 0.0678 Uiso 1 0 .
H31 H 0.8765 0.2396 0.8891 0.0682 Uiso 1 0 .
H32 H 0.8196 0.1907 0.8307 0.0533 Uiso 1 0 .
H33 H 0.8611 0.1151 0.3887 0.0923 Uiso 1 0 .
H34 H 0.9266 0.0789 0.3011 0.1701 Uiso 1 0 .
H35 H 1.0303 0.0546 0.4701 0.2356 Uiso 1 0 .
H36 H 0.9389 0.0615 0.565 0.1452 Uiso 1 0 .
H37 H 1.0551 0.0358 0.3671 0.2659 Uiso 1 0 .
H38 H 1.0206 0.0409 0.294 0.2659 Uiso 1 0 .
H39 H 1.0452 0.0767 0.335 0.2659 Uiso 1 0 .
H40 H 0.5955 0.2325 0.8349 0.0669 Uiso 1 0 .
H41 H 0.5144 0.2498 0.9131 0.0694 Uiso 1 0 .
H42 H 0.4956 0.1362 0.968 0.1341 Uiso 1 0 .
H43 H 0.5699 0.1212 0.8761 0.1203 Uiso 1 0 .
H44 H 0.4668 0.2289 1.037 0.1351 Uiso 1 0 .
H45 H 0.42 0.2235 0.9753 0.1351 Uiso 1 0 .
H46 H 0.4329 0.1903 1.0299 0.1351 Uiso 1 0 .
H47 H 0.8864 0.0231 0.4635 0.0859 Uiso 0.5 0 .
H48 H 0.8144 0.0286 0.5412 0.0612 Uiso 0.5 0 .
H49 H 0.7562 -0.0212 0.5764 0.0817 Uiso 0.5 0 .
H50 H 0.7914 -0.0877 0.5555 0.1129 Uiso 0.5 0 .
H51 H 0.8411 0.909 0.4633 0.1454 Uiso 0.5 0 .

loop_
_atom_site_aniso_label
_atom_site_aniso_U_11
_atom_site_aniso_U_22
_atom_site_aniso_U_33
_atom_site_aniso_U_12
_atom_site_aniso_U_13
_atom_site_aniso_U_23
CO1 0.026(2) 0.033(2) 0.024(2) 0.0056(10) 0.0023(10) -0.0026(10)
CO2 0.024(2) 0.026(2) 0.030(2) 0.0028(10) 0.0006(10) -0.0019(10)
CO3 0.025(2) 0.037(2) 0.031(2) 0.008(2) -0.0008(10) -0.003(2)
CO4 0.022(2) 0.027(2) 0.023(2) 0.0000(10) 0.0033(10) -0.0022(10)
O5 0.019(8) 0.026(8) 0.048(9) 0.008(7) 0.002(7) 0.002(7)
O6 0.024(8) 0.049(10) 0.029(9) 0.012(7) -0.003(7) -0.016(8)
O7 0.025(8) 0.034(9) 0.032(9) -0.008(7) 0.009(7) -0.008(7)
O8 0.014(7) 0.039(9) 0.024(7) -0.002(7) 0.006(6) -0.006(7)
N9 0.023(12) 0.066(17) 0.028(12) 0.012(11) -0.006(10) -0.028(11)
C10 0.028(15) 0.06(2) 0.049(17) -0.001(15) 0.011(14) -0.002(15)
C11 0.06(2) 0.044(18) 0.055(18) 0.006(16) 0.007(17) 0.029(15)
C12 0.029(14) 0.024(15) 0.063(19) -0.002(12) 0.009(14) 0.025(13)
C13 0.058(18) 0.06(2) 0.021(14) 0.018(16) 0.012(13) 0.033(14)
C14 0.07(2) 0.037(18) 0.043(17) -0.021(16) 0.030(17) 0.001(14)
C15 0.046(17) 0.13(3) 0.004(12) 0.027(18) -0.006(14) 0.011(17)
C16 0.08(2) 0.07(2) 0.036(17) 0.046(19) -0.010(16) 0.008(17)
C17 0.06(2) 0.05(2) 0.07(2) 0.014(17) -0.030(17) -0.013(17)
C18 0.09(2) 0.06(2) 0.06(2) 0.021(19) 0.015(19) -0.018(18)
C19 0.038(16) 0.051(19) 0.037(16) 0.013(14) 0.013(14) -0.013(14)
N20 0.030(11) 0.020(14) 0.048(14) 0.000(9) 0.017(11) -0.014(10)
N21 0.030(12) 0.026(13) 0.047(14) 0.002(10) 0.007(11) 0.001(11)
C22 0.028(14) 0.003(12) 0.071(18) -0.000(11) 0.015(13) -0.011(13)
C23 0.038(15) 0.045(18) 0.056(19) -0.006(14) 0.013(14) -0.025(16)
C24 0.027(16) 0.08(2) 0.07(2) 0.005(16) -0.007(16) -0.036(19)
C25 0.048(19) 0.051(19) 0.09(2) -0.032(16) 0.036(18) -0.042(18)
C26 0.045(16) 0.044(19) 0.037(16) 0.015(15) 0.016(14) -0.014(14)
C27 0.067(19) 0.021(16) 0.06(2) 0.006(15) 0.027(17) 0.005(14)
C28 0.08(2) 0.042(19) 0.06(2) 0.001(17) 0.024(19) -0.020(17)
C29 0.10(3) 0.06(2) 0.040(19) 0.002(19) 0.000(18) -0.006(17)
C30 0.06(2) 0.08(2) 0.040(17) 0.039(18) -0.003(15) 0.019(17)
C31 0.049(17) 0.06(2) 0.034(16) 0.008(15) 0.006(15) 0.008(14)
N32 0.028(11) 0.026(12) 0.038(13) -0.007(10) 0.014(11) -0.007(11)
N33 0.045(13) 0.036(14) 0.031(13) 0.020(11) 0.010(11) 0.001(10)
C34 0.048(17) 0.043(18) 0.06(2) 0.017(15) 0.012(15) -0.003(16)
C35 0.10(3) 0.042(19) 0.07(2) 0.037(19) 0.03(2) 0.023(18)
C36 0.08(3) 0.14(4) 0.06(2) 0.08(3) -0.01(2) 0.04(3)
C37 0.07(2) 0.10(3) 0.12(3) 0.03(2) -0.02(2) 0.01(3)
C38 0.054(19) 0.09(3) 0.024(15) 0.054(19) -0.006(14) -0.018(16)
C39 0.037(17) 0.058(19) 0.024(15) 0.006(16) -0.003(13) -0.010(14)
C40 0.039(19) 0.13(3) 0.05(2) 0.01(2) -0.003(17) 0.01(2)
C41 0.032(19) 0.21(5) 0.04(2) 0.01(3) -0.010(17) 0.00(3)
C42 0.016(15) 0.10(2) 0.06(2) -0.010(16) 0.015(15) -0.043(19)
C43 0.041(17) 0.047(18) 0.044(17) 0.008(14) 0.004(13) 0.002(14)
N44 0.048(14) 0.036(13) 0.041(13) 0.006(12) 0.017(12) -0.006(11)
N45 0.027(11) 0.042(13) 0.023(11) -0.004(10) 0.001(10) 0.001(10)
C46 0.020(13) 0.052(17) 0.035(15) -0.008(12) 0.020(12) -0.004(13)
C47 0.057(18) 0.043(18) 0.070(19) 0.024(14) -0.004(14) 0.038(15)
C48 0.09(2) 0.020(16) 0.09(2) 0.024(16) 0.04(2) 0.032(16)
C49 0.040(18) 0.06(2) 0.08(2) -0.017(15) -0.006(16) 0.005(17)
C50 0.048(16) 0.031(16) 0.045(16) 0.010(13) 0.025(14) 0.015(13)
C51 0.031(14) 0.024(14) 0.050(16) 0.001(11) 0.002(13) 0.000(12)
C52 0.060(18) 0.016(14) 0.08(2) -0.024(13) 0.007(17) -0.021(13)
C53 0.051(18) 0.08(2) 0.038(17) -0.026(17) 0.001(14) -0.013(16)
C54 0.042(16) 0.07(2) 0.043(17) -0.020(16) -0.009(13) -0.011(16)
C55 0.036(15) 0.043(16) 0.041(16) 0.002(13) 0.014(13) -0.017(13)
N56 0.027(12) 0.054(15) 0.032(12) 0.008(10) 0.007(10) -0.003(11)
O57 0.030(9) 0.045(10) 0.028(8) 0.016(8) 0.011(7) -0.003(8)
C58 0.030(14) 0.027(14) 0.042(16) -0.011(11) -0.001(13) 0.014(12)
O59 0.040(10) 0.043(11) 0.051(11) 0.021(8) -0.006(9) -0.012(9)
C60 0.045(18) 0.10(3) 0.036(18) 0.035(17) 0.008(14) -0.012(18)
C61 0.08(2) 0.06(2) 0.09(3) 0.008(18) -0.00(2) -0.005(19)
C62 0.14(3) 0.15(4) 0.10(4) 0.08(3) -0.01(3) -0.04(3)
C63 0.30(4) 0.22(10) 0.05(7) 0.22(5) -0.07(4) -0.09(7)
C64 0.17(4) 0.25(6) 0.11(5) 0.11(4) -0.04(4) -0.00(4)
C65 0.08(3) 0.26(5) 0.12(3) 0.09(3) 0.04(3) -0.04(3)
C66 1.11(16) 1.15(13) 0.05(3) 1.08(13) 0.07(6) 0.03(5)
O67 0.030(8) 0.024(9) 0.038(10) -0.001(8) -0.003(7) 0.000(8)
C68 0.030(13) 0.040(16) 0.018(13) -0.000(12) -0.001(11) 0.007(12)
O69 0.035(9) 0.028(9) 0.025(9) 0.002(8) -0.005(7) -0.001(7)
C70 0.027(13) 0.021(14) 0.034(14) -0.011(11) 0.009(11) 0.010(11)
C71 0.027(15) 0.08(2) 0.059(19) 0.012(14) 0.003(14) -0.011(16)
C72 0.055(18) 0.050(18) 0.061(19) 0.017(15) 0.015(16) -0.006(15)
C73 0.07(2) 0.12(3) 0.06(2) 0.01(2) 0.023(18) -0.02(2)
C74 0.14(4) 0.11(3) 0.14(4) -0.02(3) 0.10(3) -0.03(3)
C75 0.09(3) 0.10(3) 0.11(3) 0.03(2) 0.06(2) 0.00(2)
C76 0.10(3) 0.24(5) 0.12(3) 0.03(3) 0.09(3) 0.03(3)
CE77 0.0453(10) 0.0422(10) 0.0461(10) 0.0131(10) -0.0037(10) -0.0010(10)

loop_
_atom_type_symbol
_atom_type_description
_atom_type_scat_dispersion_real
_atom_type_scat_dispersion_imag
_atom_type_scat_source
CE Ce -0.564 2.632 'International Tables Vol. IV (1974) Table 2.2B'
CO Co 0.299 0.973 'International Tables Vol. IV (1974) Table 2.2B'
O O 0.008 0.006 'International Tables Vol. IV (1974) Table 2.2B'
N N 0.004 0.003 'International Tables Vol. IV (1974) Table 2.2B'
C C 0.002 0.002 'International Tables Vol. IV (1974) Table 2.2B'
H H 0 0 'International Tables Vol. IV (1974) Table 2.2B'

loop_
_geom_angle_atom_site_label_1
_geom_angle_atom_site_label_2
_geom_angle_atom_site_label_3
_geom_angle
_geom_angle_site_symmetry_1
_geom_angle_site_symmetry_2
_geom_angle_site_symmetry_3
_geom_angle_publ_flag
O78 CE77 O80 44.4(15) . . . no
O78 CE77 O82 71.0(10) . . . no
O78 CE77 O84 63.8(10) . . . no
O78 CE77 O86 122.1(8) . . . no
O78 CE77 O88 129.1(7) . . . no
O78 CE77 O90 109.4(8) . . . no
O78 CE77 O92 143.7(10) . . . no
O78 CE77 O94 109.0(9) . . . no
O78 CE77 O96 161.7(13) . . . no
O78 CE77 O98 65.8(8) . . . no
O78 CE77 O100 71.8(8) . . . no
O78 CE77 O111 28.2(10) . . . no
O78 CE77 O112 49.1(9) . . . no
O78 CE77 O113 41.7(12) . . . no
O78 CE77 O114 79.2(14) . . . no
O78 CE77 O115 90.9(16) . . . no
O80 CE77 O82 86.0(16) . . . no
O80 CE77 O84 45.8(15) . . . no
O80 CE77 O86 148.3(15) . . . no
O80 CE77 O88 164.1(15) . . . no
O80 CE77 O90 65.9(15) . . . no
O80 CE77 O92 110.5(16) . . . no
O80 CE77 O94 87.2(15) . . . no
O80 CE77 O96 121.0(17) . . . no
O80 CE77 O98 110.0(14) . . . no
O80 CE77 O100 97.9(15) . . . no
O80 CE77 O111 48.1(16) . . . no
O80 CE77 O112 27.9(14) . . . no
O80 CE77 O113 70.7(17) . . . no
O80 CE77 O114 78.9(19) . . . no
O80 CE77 O115 68(2) . . . no
O82 CE77 O84 48.0(10) . . . no
O82 CE77 O86 63.0(9) . . . no
O82 CE77 O88 105.9(8) . . . no
O82 CE77 O90 98.6(10) . . . no
O82 CE77 O92 83.3(11) . . . no
O82 CE77 O94 169.7(9) . . . no
O82 CE77 O96 123.8(14) . . . no
O82 CE77 O98 73.8(9) . . . no
O82 CE77 O100 120.4(10) . . . no
O84 CE77 O86 103.7(8) . . . no
O84 CE77 O88 149.6(8) . . . no
O84 CE77 O90 60.4(9) . . . no
O84 CE77 O92 79.9(11) . . . no
O84 CE77 O94 122.2(9) . . . no
O84 CE77 O96 116.1(12) . . . no
O84 CE77 O98 111.6(9) . . . no
O84 CE77 O100 135.4(9) . . . no
O86 CE77 O88 46.1(5) . . . no
O86 CE77 O90 110.3(7) . . . no
O86 CE77 O92 62.2(9) . . . no
O86 CE77 O94 122.5(7) . . . no
O86 CE77 O96 76.2(12) . . . no
O86 CE77 O98 69.1(6) . . . no
O86 CE77 O100 103.1(7) . . . no
O86 CE77 O111 138.2(10) . . . no
O86 CE77 O112 171.1(8) . . . no
O86 CE77 O113 83.9(11) . . . no
O86 CE77 O114 69.7(14) . . . no
O86 CE77 O115 142.3(15) . . . no
O88 CE77 O90 121.0(7) . . . no
O88 CE77 O92 81.8(9) . . . no
O88 CE77 O94 82.3(6) . . . no
O88 CE77 O96 61.2(11) . . . no
O88 CE77 O98 64.9(6) . . . no
O88 CE77 O100 67.1(6) . . . no
O90 CE77 O92 48.7(9) . . . no
O90 CE77 O94 71.6(8) . . . no
O90 CE77 O96 60.5(11) . . . no
O90 CE77 O98 171.8(8) . . . no
O90 CE77 O100 137.2(8) . . . no
O90 CE77 O111 109.5(11) . . . no
O90 CE77 O112 76.0(9) . . . no
O90 CE77 O113 113.8(12) . . . no
O90 CE77 O114 78.4(14) . . . no
O90 CE77 O115 69.1(16) . . . no
O92 CE77 O94 91.9(9) . . . no
O92 CE77 O96 42.5(12) . . . no
O92 CE77 O98 131.3(9) . . . no
O92 CE77 O100 144.5(10) . . . no
O92 CE77 O111 157.8(12) . . . no
O92 CE77 O112 124.6(10) . . . no
O92 CE77 O113 113.5(13) . . . no
O92 CE77 O114 68.8(15) . . . no
O92 CE77 O115 102.9(16) . . . no
O94 CE77 O96 54.4(11) . . . no
O94 CE77 O98 115.9(7) . . . no
O94 CE77 O100 68.2(8) . . . no
O96 CE77 O98 126.0(11) . . . no
O96 CE77 O100 104.6(12) . . . no
O98 CE77 O100 48.9(7) . . . no
O98 CE77 O111 69.7(10) . . . no
O98 CE77 O112 103.7(8) . . . no
O98 CE77 O113 58.2(12) . . . no
O98 CE77 O114 94.0(14) . . . no
O98 CE77 O115 116.6(16) . . . no
O100 CE77 O111 51.6(10) . . . no
O100 CE77 O112 74.4(8) . . . no
O100 CE77 O113 95.3(12) . . . no
O100 CE77 O114 139.8(13) . . . no
O100 CE77 O115 68.1(16) . . . no
O111 CE77 O112 34.1(10) . . . no
O111 CE77 O113 68.7(14) . . . no
O111 CE77 O114 106.8(15) . . . no
O111 CE77 O115 66.0(17) . . . no
O112 CE77 O113 87.8(12) . . . no
O112 CE77 O114 106.5(15) . . . no
O112 CE77 O115 45.0(16) . . . no
O113 CE77 O114 45.5(16) . . . no
O113 CE77 O115 132.1(18) . . . no
O114 CE77 O115 141(2) . . . no
CO3 CO1 O5 44.4(4) . . . no
CO3 CO1 O6 89.2(4) . . . no
CO3 CO1 O7 44.5(4) . . . no
CO3 CO1 O57 83.9(4) . . . no
CO3 CO1 N9 135.1(5) . . . no
CO3 CO1 N20 139.6(5) . . . no
O5 CO1 O6 80.1(6) . . . no
O5 CO1 O7 86.3(6) . . . no
O5 CO1 O57 93.1(6) . . . no
O5 CO1 N9 177.9(6) . . . no
O5 CO1 N20 97.9(7) . . . no
O6 CO1 O7 81.2(5) . . . no
O6 CO1 O57 172.6(6) . . . no
O6 CO1 N9 97.9(6) . . . no
O6 CO1 N20 99.2(6) . . . no
O7 CO1 O57 95.5(6) . . . no
O7 CO1 N9 92.6(7) . . . no
O7 CO1 N20 175.8(7) . . . no
O57 CO1 N9 88.7(6) . . . no
O57 CO1 N20 84.6(6) . . . no
N9 CO1 N20 83.1(7) . . . no
CO4 CO2 O5 88.5(4) . . . no
CO4 CO2 O6 43.5(4) . . . no
CO4 CO2 O8 45.4(4) . . . no
CO4 CO2 O67 83.8(4) . . . no
CO4 CO2 N21 135.5(5) . . . no
CO4 CO2 N32 141.2(5) . . . no
O5 CO2 O6 81.3(6) . . . no
O5 CO2 O8 81.2(5) . . . no
O5 CO2 O67 172.3(6) . . . no
O5 CO2 N21 94.8(6) . . . no
O5 CO2 N32 95.9(6) . . . no
O6 CO2 O8 86.8(6) . . . no
O6 CO2 O67 93.1(6) . . . no
O6 CO2 N21 93.2(7) . . . no
O6 CO2 N32 174.8(7) . . . no
O8 CO2 O67 93.2(5) . . . no
O8 CO2 N21 176.0(6) . . . no
O8 CO2 N32 97.2(6) . . . no
O67 CO2 N21 90.8(6) . . . no
O67 CO2 N32 90.0(6) . . . no
N21 CO2 N32 82.7(7) . . . no
CO1 CO3 O5 45.2(4) . . . no
CO1 CO3 O7 44.4(4) . . . no
CO1 CO3 O8 88.9(4) . . . no
CO1 CO3 O59 83.7(4) . . . no
CO1 CO3 N33 137.3(6) . . . no
CO1 CO3 N44 138.5(6) . . . no
O5 CO3 O7 86.9(6) . . . no
O5 CO3 O8 81.6(5) . . . no
O5 CO3 O59 92.0(6) . . . no
O5 CO3 N33 94.9(7) . . . no
O5 CO3 N44 175.8(7) . . . no
O7 CO3 O8 79.2(5) . . . no
O7 CO3 O59 96.5(6) . . . no
O7 CO3 N33 178.2(7) . . . no
O7 CO3 N44 97.3(7) . . . no
O8 CO3 O59 172.5(6) . . . no
O8 CO3 N33 101.1(6) . . . no
O8 CO3 N44 100.0(6) . . . no
O59 CO3 N33 83.4(6) . . . no
O59 CO3 N44 86.6(7) . . . no
N33 CO3 N44 80.9(8) . . . no
CO2 CO4 O6 43.3(4) . . . no
CO2 CO4 O7 87.4(4) . . . no
CO2 CO4 O8 45.7(4) . . . no
CO2 CO4 O69 83.3(4) . . . no
CO2 CO4 N45 132.3(5) . . . no
CO2 CO4 N56 143.2(6) . . . no
O6 CO4 O7 81.6(5) . . . no
O6 CO4 O8 86.9(6) . . . no
O6 CO4 O69 93.2(6) . . . no
O6 CO4 N45 91.7(7) . . . no
O6 CO4 N56 173.4(7) . . . no
O7 CO4 O8 79.2(5) . . . no
O7 CO4 O69 170.4(6) . . . no
O7 CO4 N45 102.9(6) . . . no
O7 CO4 N56 96.9(6) . . . no
O8 CO4 O69 92.5(5) . . . no
O8 CO4 N45 177.3(6) . . . no
O8 CO4 N56 99.1(6) . . . no
O69 CO4 N45 85.3(6) . . . no
O69 CO4 N56 89.2(6) . . . no
N45 CO4 N56 82.5(7) . . . no
CO1 O5 CO2 98.8(6) . . . no
CO1 O5 CO3 90.4(6) . . . no
CO2 O5 CO3 100.6(6) . . . no
CO1 O6 CO2 99.7(6) . . . no
CO1 O6 CO4 98.3(6) . . . no
CO2 O6 CO4 93.2(6) . . . no
CO1 O7 CO3 91.1(6) . . . no
CO1 O7 CO4 98.6(6) . . . no
CO3 O7 CO4 102.6(6) . . . no
CO2 O8 CO3 96.5(5) . . . no
CO2 O8 CO4 89.0(5) . . . no
CO3 O8 CO4 98.9(6) . . . no
CO1 O57 C58 122.2(13) . . . no
CO3 O59 C58 124.1(13) . . . no
CO2 O67 C68 124.0(13) . . . no
CO4 O69 C68 122.4(13) . . . no
CE77 O78 O80 62.5(19) . . . no
CE77 O78 O111 79(2) . . . no
CE77 O78 O113 72.1(18) . . . no
CE77 O78 N79 95(2) . . . no
O80 O78 O111 79(3) . . . no
O80 O78 O113 103(3) . . . no
O80 O78 N79 48(2) . . . no
O111 O78 O113 145(3) . . . no
O111 O78 N79 49(2) . . . no
O113 O78 N79 151(3) . . . no
CE77 O80 O78 73(2) . . . no
CE77 O80 O112 86(3) . . . no
CE77 O80 N79 100(3) . . . no
O78 O80 O112 85(4) . . . no
O78 O80 N79 43(2) . . . no
O112 O80 N79 53(3) . . . no
O111 O81 N79 28.0(18) . . . no
CE77 O82 N83 97(3) . . . no
O113 O82 O114 115(5) . . . no
O113 O82 N83 76(3) . . . no
O114 O82 N83 60(4) . . . no
CE77 O84 N83 91(2) . . . no
O114 O84 N83 43(2) . . . no
CE77 O86 N87 101.4(16) . . . no
CE77 O88 N87 94.3(14) . . . no
CE77 O90 O93 125.5(16) . . . no
CE77 O90 N91 80.5(18) . . . no
O93 O90 N91 46.2(16) . . . no
CE77 O92 O96 72.3(18) . . . no
CE77 O92 N91 87(4) . . . no
O96 O92 N91 117(4) . . . no
O90 O93 N91 49.7(18) . . . no
CE77 O94 N95 81(2) . . . no
O115 O94 O116 98(5) . . . no
O115 O94 N95 142(6) . . . no
O116 O94 N95 92(3) . . . no
CE77 O96 N95 77(3) . . . no
O92 O96 N95 133(4) . . . no
O116 O97 N95 85(3) . . . no
CE77 O98 N99 97(2) . . . no
CE77 O100 N99 93(2) . . . no
CE77 O111 O78 73(2) . . . no
CE77 O111 O81 130(2) . . . no
CE77 O111 O112 71.4(17) . . . no
CE77 O111 N79 97(3) . . . no
O78 O111 O81 84(3) . . . no
O78 O111 O112 99(3) . . . no
O78 O111 N79 67(3) . . . no
O81 O111 O112 70(2) . . . no
O81 O111 N79 33(2) . . . no
O112 O111 N79 50(2) . . . no
CE77 O112 O80 66(3) . . . no
CE77 O112 O111 74.5(18) . . . no
CE77 O112 N79 96(2) . . . no
O80 O112 O111 96(4) . . . no
O80 O112 N79 71(3) . . . no
O111 O112 N79 43.1(19) . . . no
CE77 O113 O78 66.2(17) . . . no
CE77 O113 O82 76(2) . . . no
CE77 O113 N83 88(2) . . . no
O78 O113 O82 136(4) . . . no
O78 O113 N83 111(3) . . . no
O82 O113 N83 46(2) . . . no
CE77 O114 O82 91(5) . . . no
CE77 O114 O84 80(2) . . . no
CE77 O114 N83 111(4) . . . no
O82 O114 O84 122(6) . . . no
O82 O114 N83 72(5) . . . no
O84 O114 N83 60(4) . . . no
CE77 O115 O94 86(5) . . . no
CE77 O115 O116 134(3) . . . no
O94 O115 O116 54(4) . . . no
O94 O116 O97 85(3) . . . no
O94 O116 O115 27(2) . . . no
O97 O116 O115 109(4) . . . no
CO1 N9 C10 127.1(15) . . . no
CO1 N9 C14 117.1(17) . . . no
C10 N9 C14 116(2) . . . no
CO1 N20 C15 113.5(15) . . . no
CO1 N20 C19 125.2(16) . . . no
C15 N20 C19 121(2) . . . no
CO2 N21 C22 125.8(14) . . . no
CO2 N21 C26 116.0(16) . . . no
C22 N21 C26 118.2(19) . . . no
CO2 N32 C27 112.8(15) . . . no
CO2 N32 C31 128.6(15) . . . no
C27 N32 C31 118.5(19) . . . no
CO3 N33 C34 125.0(16) . . . no
CO3 N33 C38 113.8(17) . . . no
C34 N33 C38 121(2) . . . no
CO3 N44 C39 118.7(16) . . . no
CO3 N44 C43 123.3(16) . . . no
C39 N44 C43 118(2) . . . no
CO4 N45 C46 124.9(15) . . . no
CO4 N45 C50 113.0(14) . . . no
C46 N45 C50 122(2) . . . no
CO4 N56 C51 114.5(15) . . . no
CO4 N56 C55 127.8(15) . . . no
C51 N56 C55 117.6(19) . . . no
O78 N79 O80 89(3) . . . no
O78 N79 O81 124(3) . . . no
O78 N79 O111 65(3) . . . no
O78 N79 O112 120(3) . . . no
O80 N79 O81 126(3) . . . no
O80 N79 O111 114(4) . . . no
O80 N79 O112 55(3) . . . no
O81 N79 O111 119(4) . . . no
O81 N79 O112 116(3) . . . no
O111 N79 O112 86(3) . . . no
O82 N83 O84 118(4) . . . no
O82 N83 O85 114(3) . . . no
O82 N83 O113 59(3) . . . no
O82 N83 O114 48(3) . . . no
O84 N83 O85 123(3) . . . no
O84 N83 O113 108(3) . . . no
O84 N83 O114 78(4) . . . no
O85 N83 O113 117(3) . . . no
O85 N83 O114 128(5) . . . no
O113 N83 O114 95(4) . . . no
O86 N87 O88 118(2) . . . no
O86 N87 O89 121(2) . . . no
O88 N87 O89 121(2) . . . no
O90 N91 O92 121(4) . . . no
O90 N91 O93 84(3) . . . no
O92 N91 O93 116(4) . . . no
O94 N95 O96 147(4) . . . no
O94 N95 O97 97(3) . . . no
O96 N95 O97 110(4) . . . no
O98 N99 O100 119(3) . . . no
O98 N99 O101 130(4) . . . no
O100 N99 O101 111(3) . . . no
N9 C10 C11 122(2) . . . no
C10 C11 C12 123(3) . . . no
C11 C12 C13 119(2) . . . no
C12 C13 C14 115(2) . . . no
N9 C14 C13 125(2) . . . no
N9 C14 C15 114(2) . . . no
C13 C14 C15 121(2) . . . no
N20 C15 C14 112(2) . . . no
N20 C15 C16 119(3) . . . no
C14 C15 C16 129(2) . . . no
C15 C16 C17 120(2) . . . no
C16 C17 C18 123(3) . . . no
C17 C18 C19 118(3) . . . no
N20 C19 C18 120(2) . . . no
N21 C22 C23 123.9(19) . . . no
C22 C23 C24 120(2) . . . no
C23 C24 C25 117(2) . . . no
C24 C25 C26 122(2) . . . no
N21 C26 C25 119(2) . . . no
N21 C26 C27 113(2) . . . no
C25 C26 C27 129(2) . . . no
N32 C27 C26 114.0(19) . . . no
N32 C27 C28 120(2) . . 1_545 no
C26 C27 C28 126(2) . . 1_545 no
C27 C28 C29 123(3) 1_565 . . no
C28 C29 C30 115(2) . . 1_565 no
C29 C30 C31 121(2) 1_545 . . no
N32 C31 C30 122(2) . . . no
N33 C34 C35 118(3) . . . no
C34 C35 C36 118(3) . . . no
C35 C36 C37 123(3) . . . no
C36 C37 C38 117(3) . . . no
N33 C38 C37 122(3) . . . no
N33 C38 C39 115(2) . . . no
C37 C38 C39 123(3) . . . no
N44 C39 C38 111.1(19) . . . no
N44 C39 C40 126(3) . . . no
C38 C39 C40 123(3) . . . no
C39 C40 C41 119(3) . . . no
C40 C41 C42 123(3) . . . no
C41 C42 C43 114(3) . . . no
N44 C43 C42 121(2) . . . no
N45 C46 C47 124(2) . . . no
C46 C47 C48 111(2) . . . no
C47 C48 C49 126(2) . . . no
C48 C49 C50 116(2) . . . no
N45 C50 C49 120(2) . . . no
N45 C50 C51 116.7(19) . . . no
C49 C50 C51 123(2) . . . no
N56 C51 C50 112.9(19) . . . no
N56 C51 C52 123(2) . . . no
C50 C51 C52 124(2) . . . no
C51 C52 C53 116(2) . . . no
C52 C53 C54 123(2) . . . no
C53 C54 C55 115(2) . . . no
N56 C55 C54 125(2) . . . no
O57 C58 O59 124(2) . . . no
O57 C58 C60 120(2) . . . no
O59 C58 C60 116(2) . . . no
C58 C60 C61 122(3) . . . no
C58 C60 C65 117(2) . . . no
C61 C60 C65 120(3) . . . no
C60 C61 C62 123(3) . . . no
C61 C62 C63 116(3) . . . no
C62 C63 C64 122(3) . . . no
C62 C63 C66 121(4) . . . no
C64 C63 C66 113(4) . . . no
C63 C64 C65 121(4) . . . no
C60 C65 C64 116(4) . . . no
O67 C68 O69 126.6(19) . . . no
O67 C68 C70 121.6(18) . . . no
O69 C68 C70 111.8(18) . . . no
C68 C70 C71 124.3(19) . . . no
C68 C70 C75 123(2) . . . no
C71 C70 C75 112(2) . . . no
C70 C71 C72 125(2) . . . no
C71 C72 C73 121(3) . . . no
C72 C73 C74 116(3) . . . no
C72 C73 C76 117(3) . . . no
C74 C73 C76 128(3) . . . no
C73 C74 C75 119(3) . . . no
C70 C75 C74 127(3) . . . no
C103 C102 C107 93(5) . . . no
C103 C102 C108 125(6) . . 1_545 no
C107 C102 C108 142(6) . . 1_545 no
C102 C103 C104 123(5) . . . no
C103 C104 C105 128(6) . . 1_545 no
C104 C105 C106 119(6) 1_565 . . no
C105 C106 C107 111(8) . . 1_565 no
C102 C107 C106 145(9) . . 1_545 no
N109 C108 C102 176(6) . . 1_565 no
N9 C10 H1 117(2) . . . no
C11 C10 H1 122(3) . . . no
C10 C11 H2 117(3) . . . no
C12 C11 H2 120(2) . . . no
C11 C12 H3 120(2) . . . no
C13 C12 H3 121(2) . . . no
C12 C13 H4 121(2) . . . no
C14 C13 H4 123(2) . . . no
C15 C16 H5 118(3) . . . no
C17 C16 H5 123(3) . . . no
C16 C17 H6 117(3) . . . no
C18 C17 H6 120(3) . . . no
C17 C18 H7 121(3) . . . no
C19 C18 H7 121(3) . . . no
N20 C19 H8 121(2) . . . no
C18 C19 H8 119(2) . . . no
N21 C22 H9 117(2) . . . no
C23 C22 H9 119(2) . . . no
C22 C23 H10 121(2) . . . no
C24 C23 H10 119(2) . . . no
C23 C24 H11 125(3) . . . no
C25 C24 H11 118(3) . . . no
C24 C25 H12 121(2) . . 1_545 no
C26 C25 H12 117(3) . . 1_545 no
C27 C28 H13 120(3) 1_565 . 1_565 no
C29 C28 H13 117(3) . . 1_565 no
C28 C29 H14 122(3) . . 1_565 no
C30 C29 H14 123(3) 1_565 . 1_565 no
C29 C30 H15 117(3) 1_545 . . no
C31 C30 H15 122(3) . . . no
N32 C31 H16 118(2) . . . no
C30 C31 H16 119(2) . . . no
N33 C34 H17 118(2) . . . no
C35 C34 H17 124(3) . . . no
C34 C35 H18 115(3) . . 1_545 no
C36 C35 H18 127(3) . . 1_545 no
C35 C36 H19 111(4) . . . no
C37 C36 H19 126(3) . . . no
C36 C37 H20 109(3) . . . no
C38 C37 H20 133(4) . . . no
C39 C40 H21 127(3) . . . no
C41 C40 H21 114(3) . . . no
C40 C41 H22 120(4) . . . no
C42 C41 H22 118(4) . . . no
C41 C42 H23 123(3) . . . no
C43 C42 H23 123(3) . . . no
N44 C43 H24 116(2) . . . no
C42 C43 H24 123(3) . . . no
N45 C46 H25 118(2) . . . no
C47 C46 H25 118(2) . . . no
C46 C47 H26 125(3) . . . no
C48 C47 H26 124(2) . . . no
C47 C48 H27 112(3) . . . no
C49 C48 H27 121(3) . . . no
C48 C49 H28 118(3) . . . no
C50 C49 H28 126(3) . . . no
C51 C52 H29 123(3) . . . no
C53 C52 H29 121(2) . . . no
C52 C53 H30 119(3) . . . no
C54 C53 H30 119(3) . . . no
C53 C54 H31 122(2) . . . no
C55 C54 H31 123(3) . . . no
N56 C55 H32 117(2) . . . no
C54 C55 H32 119(2) . . . no
C60 C61 H33 118(3) . . . no
C62 C61 H33 119(3) . . . no
C61 C62 H34 125(3) . . . no
C63 C62 H34 117(3) . . . no
C63 C64 H35 110(4) . . . no
C65 C64 H35 127(4) . . . no
C60 C65 H36 122(3) . . . no
C64 C65 H36 121(4) . . . no
C63 C66 H37 106(4) . . . no
C63 C66 H38 113(10) . . . no
C63 C66 H39 91(4) . . . no
H37 C66 H38 136(6) . . . no
H37 C66 H39 97(13) . . . no
H38 C66 H39 103(10) . . . no
C70 C71 H40 118(2) . . . no
C72 C71 H40 118(3) . . . no
C71 C72 H41 122(3) . . . no
C73 C72 H41 117(3) . . . no
C73 C74 H42 118(3) . . . no
C75 C74 H42 123(4) . . . no
C70 C75 H43 114(3) . . . no
C74 C75 H43 118(3) . . . no
C73 C76 H44 112(3) . . . no
C73 C76 H45 112(3) . . . no
C73 C76 H46 113(4) . . . no
H44 C76 H45 106(4) . . . no
H44 C76 H46 107(4) . . . no
H45 C76 H46 107(4) . . . no
C102 C103 H47 119(6) . . . no
C104 C103 H47 119(6) . . . no
C103 C104 H48 118(5) . . . no
C105 C104 H48 114(5) 1_545 . . no
C104 C105 H49 127(6) 1_565 . 1_565 no
C106 C105 H49 114(6) . . 1_565 no
C105 C106 H50 130(7) . . 1_565 no
C107 C106 H50 119(9) 1_565 . 1_565 no
C102 C107 H51 103(7) . . 1_545 no
C106 C107 H51 113(10) 1_545 . 1_545 no

loop_
_geom_bond_atom_site_label_1
_geom_bond_atom_site_label_2
_geom_bond_distance
_geom_bond_site_symmetry_1
_geom_bond_site_symmetry_2
_geom_bond_publ_flag
CE77 O78 2.59(3) . . no
O78 N79 1.30(3) . . no
CE77 O80 2.40(6) . . no
O80 O112 1.23(6) . . no
CE77 O82 2.72(3) . . no
O80 N79 1.41(6) . . no
CE77 O84 2.74(3) . . no
O81 O111 1.97(5) . . no
CE77 O86 2.634(19) . . no
O81 N79 1.22(3) . . no
CE77 O88 2.750(16) . . no
O82 O113 1.44(5) . . no
CE77 O90 2.59(3) . . no
O82 O114 0.94(5) . . no
CE77 O92 2.65(4) . . no
O82 N83 1.19(4) . . no
CE77 O94 2.72(2) . . no
O84 O114 1.57(6) . . no
CE77 O96 2.78(5) . . no
O84 N83 1.39(4) . . no
CE77 O98 2.60(2) . . no
O85 N83 1.26(3) . . no
CE77 O100 2.57(2) . . no
O86 N87 1.21(2) . . no
CE77 O111 2.66(4) . . no
O88 N87 1.25(2) . . no
CE77 O112 2.62(3) . . no
O89 N87 1.27(2) . . no
CE77 O113 2.69(5) . . no
O90 O93 1.95(4) . . no
CE77 O114 2.53(5) . . no
O90 N91 1.49(3) . . no
CE77 O115 2.62(7) . . no
O92 O96 1.97(6) . . no
CO1 CO3 2.675(4) . . no
O92 N91 0.97(4) . . no
CO1 O5 1.897(13) . . no
O93 N91 1.41(4) . . no
CO1 O6 1.893(13) . . no
O94 O115 0.92(6) . . no
CO1 O7 1.871(13) . . no
O94 O116 1.64(4) . . no
CO1 O57 1.939(12) . . no
O94 N95 1.24(3) . . no
CO1 N9 1.90(2) . . no
O96 N95 1.38(5) . . no
CO1 N20 1.924(17) . . no
O97 O116 1.50(5) . . no
CO2 CO4 2.710(4) . . no
O97 N95 1.57(5) . . no
CO2 O5 1.882(13) . . no
O98 N99 1.14(3) . . no
CO2 O6 1.862(14) . . no
O100 N99 1.34(3) . . no
CO2 O8 1.939(12) . . no
O101 N99 1.25(3) . . no
CO2 O67 1.941(13) . . no
O111 O112 1.55(5) . . no
CO2 N21 1.902(17) . . no
O111 N79 1.06(4) . . no
CO2 N32 1.940(17) . . no
O112 N79 1.19(3) . . no
CO3 O5 1.871(13) . . no
O113 N83 1.62(5) . . no
CO3 O7 1.877(14) . . no
O114 N83 1.09(5) . . no
CO3 O8 1.932(12) . . no
O115 O116 1.99(8) . . no
CO3 O59 1.890(14) . . no
N9 C10 1.39(3) . . no
CO3 N33 1.964(17) . . no
N9 C14 1.27(3) . . no
CO3 N44 1.908(19) . . no
N20 C15 1.37(3) . . no
CO4 O6 1.868(13) . . no
N20 C19 1.30(3) . . no
CO4 O7 1.881(13) . . no
N21 C22 1.33(3) . . no
CO4 O8 1.929(13) . . no
N21 C26 1.31(3) . . no
CO4 O69 1.967(13) . . no
N32 C27 1.32(3) . . no
CO4 N45 1.924(17) . . no
N32 C31 1.33(3) . . no
CO4 N56 1.964(18) . . no
N33 C34 1.35(3) . . no
O57 C58 1.26(2) . . no
N33 C38 1.36(3) . . no
O59 C58 1.30(2) . . no
N44 C39 1.34(3) . . no
O67 C68 1.25(2) . . no
N44 C43 1.35(3) . . no
O69 C68 1.29(2) . . no
N45 C46 1.32(2) . . no
O78 O80 1.89(6) . . no
N45 C50 1.36(3) . . no
O78 O111 1.28(4) . . no
N56 C51 1.34(2) . . no
O78 O113 1.88(6) . . no
N56 C55 1.33(3) . . no
N109 C108 1.13(6) . . no
C73 C74 1.42(4) . . no
C10 C11 1.34(3) . . no
C73 C76 1.52(4) . . no
C11 C12 1.34(3) . . no
C74 C75 1.39(4) . . no
C12 C13 1.37(3) . . no
C102 C103 1.63(8) . . no
C13 C14 1.47(3) . . no
C102 C107 1.57(10) . . no
C14 C15 1.52(3) . . no
C102 C108 1.33(7) . 1_545 no
C15 C16 1.35(3) . . no
C103 C104 1.24(6) . . no
C16 C17 1.38(3) . . no
C104 C105 1.28(6) . 1_545 no
C17 C18 1.27(3) . . no
C105 C106 1.42(8) . . no
C18 C19 1.45(3) . . no
C106 C107 1.11(9) . 1_565 no
C22 C23 1.36(3) . . no
C23 C24 1.30(3) . . no
C24 C25 1.38(3) . . no
C25 C26 1.40(3) . . no
C26 C27 1.50(3) . . no
C27 C28 1.42(3) . 1_545 no
C28 C29 1.32(3) . . no
C29 C30 1.39(3) . 1_565 no
C30 C31 1.37(3) . . no
C34 C35 1.37(3) . . no
C35 C36 1.36(4) . . no
C36 C37 1.34(4) . . no
C37 C38 1.31(3) . . no
C38 C39 1.46(3) . . no
C39 C40 1.31(3) . . no
C40 C41 1.31(4) . . no
C41 C42 1.45(4) . . no
C42 C43 1.44(3) . . no
C46 C47 1.39(3) . . no
C47 C48 1.43(3) . . no
C48 C49 1.36(3) . . no
C49 C50 1.37(3) . . no
C50 C51 1.43(3) . . no
C51 C52 1.39(3) . . no
C52 C53 1.38(3) . . no
C53 C54 1.39(3) . . no
C54 C55 1.38(3) . . no
C58 C60 1.44(3) . . no
C60 C61 1.33(3) . . no
C60 C65 1.38(4) . . no
C61 C62 1.43(4) . . no
C62 C63 1.30(4) . . no
C63 C64 1.39(5) . . no
C63 C66 1.65(8) . . no
C64 C65 1.38(5) . . no
C68 C70 1.45(3) . . no
C70 C71 1.39(3) . . no
C70 C75 1.32(3) . . no
C71 C72 1.40(3) . . no
C72 C73 1.37(4) . . no
C10 H1 0.98(2) . . no
C107 H51 1.02(8) . 1_545 no
C11 H2 0.98(3) . . no
C12 H3 0.96(2) . . no
C13 H4 0.97(2) . . no
C16 H5 0.97(2) . . no
C17 H6 0.99(2) . . no
C18 H7 0.99(3) . . no
C19 H8 1.00(2) . . no
C22 H9 0.969(18) . . no
C23 H10 0.99(3) . . no
C24 H11 1.00(2) . . no
C25 H12 1.00(3) . 1_545 no
C28 H13 0.98(2) . 1_565 no
C29 H14 0.97(3) . 1_565 no
C30 H15 0.95(2) . . no
C31 H16 0.99(3) . . no
C34 H17 1.01(3) . . no
C35 H18 1.04(3) . 1_545 no
C36 H19 0.99(3) . . no
C37 H20 0.97(3) . . no
C40 H21 0.95(3) . . no
C41 H22 0.96(3) . . no
C42 H23 1.02(3) . . no
C43 H24 0.99(2) . . no
C46 H25 0.98(2) . . no
C47 H26 0.96(2) . . no
C48 H27 0.97(2) . . no
C49 H28 0.98(3) . . no
C52 H29 0.98(2) . . no
C53 H30 0.97(2) . . no
C54 H31 0.98(2) . . no
C55 H32 0.98(2) . . no
C61 H33 0.99(3) . . no
C62 H34 1.03(4) . . no
C64 H35 1.08(4) . . no
C65 H36 1.08(4) . . no
C66 H37 0.88(6) . . no
C66 H38 0.79(7) . . no
C66 H39 1.17(15) . . no
C71 H40 1.00(3) . . no
C72 H41 1.00(2) . . no
C74 H42 1.02(4) . . no
C75 H43 1.01(3) . . no
C76 H44 0.97(5) . . no
C76 H45 0.97(4) . . no
C76 H46 0.96(4) . . no
C103 H47 0.97(6) . . no
C104 H48 0.98(5) . . no
C105 H49 0.95(5) . 1_565 no
C106 H50 1.03(7) . 1_565 no
